data_4111414
loop_
_publ_author_name
'Nathaniel L. Rosi'
'Jaheon Kim'
'Mohamed Eddaoudi'
'Banglin Chen'
'Michael O'Keeffe'
'Omar M. Yaghi'

_publ_contact_author_address
;
Department of Chemistry
930 N. University Ave.
Ann Arbor, MI 48109-1055
USA
;
_publ_contact_author_email oyaghi@umich.edu
_publ_contact_author_fax '+1 734 763 2307'
_publ_contact_author_name 'Professor Omar M. Yaghi'
_publ_contact_author_phone '+1 734 615 2146'
_publ_section_title
;
 Rod Packings and Metal-Organic Frameworks Constructed from Rod-Shaped
 Secondary Building Units
;
_journal_name_full 'Journal of the American Chemical Society'
_journal_page_first 1504
_journal_page_last 1518
_journal_paper_doi 10.1021/ja045123o
_journal_volume 127
_journal_year 2005
_chemical_formula_moiety 'C12 H16 O6 Pb'
_chemical_formula_sum 'C12 H16 O6 Pb'
_chemical_formula_weight 463.44
_chemical_name_systematic
; 
 ? 
;
_space_group_IT_number 14
_symmetry_cell_setting monoclinic
_symmetry_space_group_name_Hall '-P 2yn'
_symmetry_space_group_name_H-M 'P 1 21/n 1'
_atom_sites_solution_hydrogens geom
_atom_sites_solution_primary direct
_atom_sites_solution_secondary difmap
_audit_creation_method SHELXL-97
_cell_angle_alpha 90.00
_cell_angle_beta 102.687(1)
_cell_angle_gamma 90.00
_cell_formula_units_Z 4
_cell_length_a 8.3639(3)
_cell_length_b 17.9914(8)
_cell_length_c 9.9617(4)
_cell_measurement_reflns_used 7263
_cell_measurement_temperature 158(2)
_cell_measurement_theta_max 26.378
_cell_measurement_theta_min 2.264
_cell_volume 1462.42(10)
_computing_data_collection 'Siemens SMART'
_computing_structure_refinement 'SHELXL-97 (Sheldrick, 1997)'
_computing_structure_solution 'SHELXS-97 (Sheldrick, 1990)'
_diffrn_ambient_temperature 158(2)
_diffrn_measured_fraction_theta_full 0.998
_diffrn_measured_fraction_theta_max 0.998
_diffrn_measurement_device_type 'Siemens SMART CCD'
_diffrn_measurement_method 'omega scan'
_diffrn_radiation_monochromator graphite
_diffrn_radiation_source 'fine-focus sealed tube'
_diffrn_radiation_type MoK\a
_diffrn_radiation_wavelength 0.71073
_diffrn_reflns_av_R_equivalents 0.0401
_diffrn_reflns_av_sigmaI/netI 0.0252
_diffrn_reflns_limit_h_max 10
_diffrn_reflns_limit_h_min -10
_diffrn_reflns_limit_k_max 21
_diffrn_reflns_limit_k_min -22
_diffrn_reflns_limit_l_max 12
_diffrn_reflns_limit_l_min -12
_diffrn_reflns_number 14515
_diffrn_reflns_theta_full 26.38
_diffrn_reflns_theta_max 26.38
_diffrn_reflns_theta_min 2.26
_diffrn_standards_decay_% none
_exptl_absorpt_coefficient_mu 11.554
_exptl_absorpt_correction_type none
_exptl_crystal_colour colorless
_exptl_crystal_density_diffrn 2.105
_exptl_crystal_description block
_exptl_crystal_F_000 872
_exptl_crystal_size_max .22
_exptl_crystal_size_mid .20
_exptl_crystal_size_min .18
_refine_diff_density_max 0.564
_refine_diff_density_min -1.514
_refine_diff_density_rms 0.141
_refine_ls_extinction_method none
_refine_ls_goodness_of_fit_ref 1.101
_refine_ls_hydrogen_treatment mixed
_refine_ls_matrix_type full
_refine_ls_number_parameters 216
_refine_ls_number_reflns 2999
_refine_ls_number_restraints 0
_refine_ls_restrained_S_all 1.101
_refine_ls_R_factor_all 0.0282
_refine_ls_R_factor_gt 0.0223
_refine_ls_shift/su_max 0.014
_refine_ls_shift/su_mean 0.001
_refine_ls_structure_factor_coef Fsqd
_refine_ls_weighting_details 'calc w=1/[\s^2^(Fo^2^)+(0.0270P)^2^+2.6922P] where P=(Fo^2^+2Fc^2^)/3'
_refine_ls_weighting_scheme calc
_refine_ls_wR_factor_gt 0.0586
_refine_ls_wR_factor_ref 0.0613
_reflns_number_gt 2512
_reflns_number_total 2999
_reflns_threshold_expression >2sigma(I)
_cod_data_source_file ja045123o_s2.cif
_cod_data_source_block MOF-70
_cod_original_sg_symbol_H-M 'P 21/n'
_cod_database_code 4111414

loop_
_symmetry_equiv_pos_as_xyz
'x, y, z'
'-x+1/2, y+1/2, -z+1/2'
'-x, -y, -z'
'x-1/2, -y-1/2, z-1/2'

loop_
_atom_site_label
_atom_site_type_symbol
_atom_site_fract_x
_atom_site_fract_y
_atom_site_fract_z
_atom_site_U_iso_or_equiv
_atom_site_adp_type
_atom_site_occupancy
_atom_site_symmetry_multiplicity
_atom_site_calc_flag
_atom_site_refinement_flags
Pb1 Pb 0.747585(15) 0.028903(7) 0.495535(12) 0.01369(7) Uani 1 1 d .
O1 O 0.7330(3) -0.07550(16) 0.3291(3) 0.0227(6) Uani 1 1 d .
O2 O 0.4930(3) -0.05728(16) 0.3795(3) 0.0211(6) Uani 1 1 d .
O3 O 0.2490(3) -0.41609(16) 0.1397(3) 0.0232(6) Uani 1 1 d .
H3 H 0.243(6) -0.287(2) 0.225(4) 0.020(13) Uiso 1 1 d .
O4 O 0.4912(3) -0.43532(16) 0.0938(3) 0.0215(6) Uani 1 1 d .
C1 C 0.5381(5) -0.1737(2) 0.2780(4) 0.0198(9) Uani 1 1 d .
C2 C 0.3816(5) -0.1993(3) 0.2778(5) 0.0254(10) Uani 1 1 d .
H2 H 0.326(6) -0.172(3) 0.303(5) 0.021(13) Uiso 1 1 d .
C3 C 0.3346(5) -0.2697(2) 0.2303(5) 0.0233(9) Uani 1 1 d .
C4 C 0.4416(5) -0.3158(2) 0.1832(4) 0.0195(9) Uani 1 1 d .
C5 C 0.5971(6) -0.2904(3) 0.1817(5) 0.0294(11) Uani 1 1 d .
H5 H 0.658(7) -0.317(3) 0.147(5) 0.036(15) Uiso 1 1 d .
C6 C 0.6448(6) -0.2198(3) 0.2303(5) 0.0299(11) Uani 1 1 d .
H6 H 0.734(7) -0.203(3) 0.237(5) 0.035(15) Uiso 1 1 d .
C7 C 0.5901(5) -0.0978(2) 0.3316(4) 0.0178(8) Uani 1 1 d .
C8 C 0.3918(5) -0.3937(2) 0.1366(4) 0.0171(8) Uani 1 1 d .
O1E O 0.9531(4) 0.09849(19) 0.7093(3) 0.0261(7) Uani 1 1 d .
H1OE H 1.064(9) 0.088(4) 0.691(7) 0.07(2) Uiso 1 1 d .
O2E O 0.5442(4) 0.1147(2) 0.2907(4) 0.0365(9) Uani 1 1 d .
H2OE H 0.470(8) 0.103(4) 0.318(7) 0.05(2) Uiso 1 1 d .
C1E C 0.9585(7) 0.0696(4) 0.8444(5) 0.0389(13) Uani 1 1 d .
H1E1 H 0.847(7) 0.056(3) 0.861(5) 0.037(14) Uiso 1 1 d .
H2E1 H 1.008(9) 0.173(4) 0.948(7) 0.07(2) Uiso 1 1 d .
C2E C 1.0253(9) 0.1242(5) 0.9547(6) 0.0556(17) Uani 1 1 d .
H1E2 H 1.027(9) 0.034(4) 0.862(7) 0.08(3) Uiso 1 1 d .
H2E2 H 1.154(10) 0.138(4) 0.959(7) 0.08(2) Uiso 1 1 d .
H2E3 H 1.038(8) 0.109(3) 1.050(7) 0.07(2) Uiso 1 1 d .
C3E C 0.5033(9) 0.1009(6) 0.1468(7) 0.094(3) Uani 1 1 d .
H3E1 H 0.4458 0.1451 0.1003 0.113 Uiso 1 1 calc R
H3E2 H 0.4255 0.0587 0.1292 0.113 Uiso 1 1 calc R
C4E C 0.6389(9) 0.0843(5) 0.0855(7) 0.075(2) Uani 1 1 d .
H4E1 H 0.5987 0.0746 -0.0129 0.090 Uiso 1 1 calc R
H4E2 H 0.6966 0.0403 0.1298 0.090 Uiso 1 1 calc R
H4E3 H 0.7143 0.1267 0.0977 0.090 Uiso 1 1 calc R

loop_
_atom_site_aniso_label
_atom_site_aniso_U_11
_atom_site_aniso_U_22
_atom_site_aniso_U_33
_atom_site_aniso_U_23
_atom_site_aniso_U_13
_atom_site_aniso_U_12
Pb1 0.01144(10) 0.00928(10) 0.02105(11) -0.00018(5) 0.00510(6) -0.00006(5)
O1 0.0172(15) 0.0170(15) 0.0363(17) -0.0086(13) 0.0111(12) -0.0043(12)
O2 0.0161(14) 0.0138(15) 0.0356(17) -0.0077(12) 0.0102(12) -0.0023(11)
O3 0.0187(15) 0.0184(16) 0.0356(16) -0.0093(13) 0.0128(12) -0.0044(12)
O4 0.0189(15) 0.0143(15) 0.0332(16) -0.0073(12) 0.0103(12) -0.0004(11)
C1 0.015(2) 0.022(2) 0.024(2) -0.0018(17) 0.0050(16) -0.0007(16)
C2 0.018(2) 0.019(2) 0.042(3) -0.0111(19) 0.0128(18) 0.0046(18)
C3 0.012(2) 0.021(2) 0.039(3) -0.0094(19) 0.0095(17) -0.0053(17)
C4 0.016(2) 0.018(2) 0.024(2) -0.0030(16) 0.0031(16) -0.0015(16)
C5 0.021(2) 0.022(3) 0.051(3) -0.016(2) 0.020(2) -0.0019(18)
C6 0.016(2) 0.023(3) 0.054(3) -0.013(2) 0.016(2) -0.0075(18)
C7 0.015(2) 0.017(2) 0.022(2) -0.0028(16) 0.0061(15) 0.0012(15)
C8 0.017(2) 0.016(2) 0.0200(19) -0.0015(15) 0.0083(15) 0.0007(15)
O1E 0.0180(16) 0.037(2) 0.0243(16) -0.0046(14) 0.0074(12) 0.0022(14)
O2E 0.0199(18) 0.050(2) 0.042(2) 0.0169(17) 0.0127(15) 0.0017(16)
C1E 0.038(3) 0.047(4) 0.033(3) -0.002(2) 0.011(2) 0.000(3)
C2E 0.066(5) 0.068(5) 0.030(3) -0.007(3) 0.003(3) -0.010(4)
C3E 0.046(4) 0.192(11) 0.046(4) 0.017(5) 0.015(3) 0.027(5)
C4E 0.066(5) 0.102(6) 0.059(4) -0.003(4) 0.021(4) 0.009(4)

loop_
_atom_type_symbol
_atom_type_description
_atom_type_scat_dispersion_real
_atom_type_scat_dispersion_imag
_atom_type_scat_source
C C 0.0033 0.0016 'International Tables Vol C Tables 4.2.6.8 and 6.1.1.4'
H H 0.0000 0.0000 'International Tables Vol C Tables 4.2.6.8 and 6.1.1.4'
O O 0.0106 0.0060 'International Tables Vol C Tables 4.2.6.8 and 6.1.1.4'
Pb Pb -3.3944 10.1111 'International Tables Vol C Tables 4.2.6.8 and 6.1.1.4'

loop_
_geom_angle_atom_site_label_1
_geom_angle_atom_site_label_2
_geom_angle_atom_site_label_3
_geom_angle
_geom_angle_site_symmetry_1
_geom_angle_site_symmetry_3
O3 Pb1 O1 76.24(11) 4_656 .
O3 Pb1 O4 119.97(9) 4_656 2_655
O1 Pb1 O4 83.19(9) . 2_655
O3 Pb1 O2 78.03(9) 4_656 3_656
O1 Pb1 O2 121.95(9) . 3_656
O4 Pb1 O2 153.39(10) 2_655 3_656
O3 Pb1 O4 50.50(9) 4_656 4_656
O1 Pb1 O4 71.88(9) . 4_656
O4 Pb1 O4 69.58(10) 2_655 4_656
O2 Pb1 O4 123.43(10) 3_656 4_656
O3 Pb1 O2 71.31(10) 4_656 .
O1 Pb1 O2 50.13(9) . .
O4 Pb1 O2 129.75(10) 2_655 .
O2 Pb1 O2 72.52(10) 3_656 .
O4 Pb1 O2 105.33(9) 4_656 .
O3 Pb1 O1E 90.07(10) 4_656 .
O1 Pb1 O1E 142.73(9) . .
O4 Pb1 O1E 73.90(9) 2_655 .
O2 Pb1 O1E 87.58(9) 3_656 .
O4 Pb1 O1E 72.71(10) 4_656 .
O2 Pb1 O1E 154.93(10) . .
C7 O1 Pb1 97.7(2) . .
C7 O2 Pb1 155.8(3) . 3_656
C7 O2 Pb1 88.9(2) . .
Pb1 O2 Pb1 107.48(10) 3_656 .
C8 O3 Pb1 97.5(2) . 4
C8 O4 Pb1 157.5(3) . 2_645
C8 O4 Pb1 89.5(2) . 4
Pb1 O4 Pb1 110.42(10) 2_645 4
C6 C1 C2 118.9(4) . .
C6 C1 C7 120.9(4) . .
C2 C1 C7 120.2(4) . .
C3 C2 C1 120.2(4) . .
C4 C3 C2 120.8(4) . .
C3 C4 C5 119.3(4) . .
C3 C4 C8 120.6(4) . .
C5 C4 C8 120.1(4) . .
C4 C5 C6 119.9(4) . .
C1 C6 C5 120.9(4) . .
O2 C7 O1 120.9(4) . .
O2 C7 C1 120.2(4) . .
O1 C7 C1 118.9(4) . .
O4 C8 O3 120.9(4) . .
O4 C8 C4 119.9(4) . .
O3 C8 C4 119.1(4) . .
C1E O1E Pb1 116.8(3) . .
O1E C1E C2E 112.6(5) . .
O2E C3E C4E 115.4(6) . .

loop_
_geom_bond_atom_site_label_1
_geom_bond_atom_site_label_2
_geom_bond_distance
_geom_bond_site_symmetry_2
Pb1 O3 2.485(3) 4_656
Pb1 O1 2.490(3) .
Pb1 O4 2.614(3) 2_655
Pb1 O2 2.638(3) 3_656
Pb1 O4 2.659(3) 4_656
Pb1 O2 2.682(3) .
Pb1 O1E 2.730(3) .
O1 C7 1.267(5) .
O2 C7 1.260(5) .
O2 Pb1 2.638(3) 3_656
O3 C8 1.267(5) .
O3 Pb1 2.485(3) 4
O4 C8 1.261(5) .
O4 Pb1 2.614(3) 2_645
O4 Pb1 2.659(3) 4
C1 C6 1.377(6) .
C1 C2 1.387(6) .
C1 C7 1.496(6) .
C2 C3 1.379(6) .
C3 C4 1.376(6) .
C4 C5 1.381(6) .
C4 C8 1.506(6) .
C5 C6 1.386(6) .
O1E C1E 1.433(6) .
O2E C3E 1.421(8) .
C1E C2E 1.488(8) .
C3E C4E 1.433(9) .
